data_4502467
loop_
_publ_author_name
'Li, Shun-Li'
'Tan, Ke'
'Lan, Ya-Qian'
'Qin, Jun-Sheng'
'Li, Mei-Na'
'Du, Dong-Ying'
'Zang, Hong-Ying'
'Su, Zhong-Min'

_publ_section_title
;
 pH-Dependent Binary Metal&#x2212;Organic Compounds Assembled from
 Different Helical Units: Structural Variation and Supramolecular Isomers
;
_journal_issue 4
_journal_name_full 'Crystal Growth &amp; Design'
_journal_page_first 1699
_journal_paper_doi 10.1021/cg9012763
_journal_volume 10
_journal_year 2010
_chemical_formula_sum 'C26 H20 Cd N2 O6'
_chemical_formula_weight 568.84
_chemical_name_systematic
;
 ?
;
_space_group_IT_number 15
_symmetry_cell_setting monoclinic
_symmetry_space_group_name_Hall '-C 2yc'
_symmetry_space_group_name_H-M 'C 1 2/c 1'
_atom_sites_solution_hydrogens geom
_atom_sites_solution_primary direct
_atom_sites_solution_secondary difmap
_audit_creation_method SHELXL-97
_cell_angle_alpha 90.00
_cell_angle_beta 100.7370(10)
_cell_angle_gamma 90.00
_cell_formula_units_Z 4
_cell_length_a 17.4720(3)
_cell_length_b 7.2970(4)
_cell_length_c 17.6590(4)
_cell_measurement_temperature 293(2)
_cell_measurement_theta_max 28.31
_cell_measurement_theta_min 2.37
_cell_volume 2211.99(14)
_computing_cell_refinement 'SMART (Bruker, 1997)'
_computing_data_collection 'SMART (Bruker, 1997)'
_computing_data_reduction SAINT
_computing_molecular_graphics 'SHELXTL-PLUS (Sheldrick, 1990)'
_computing_publication_material SHELXL-97
_computing_structure_refinement 'SHELXL-97 (Sheldrick, 1997)'
_computing_structure_solution 'SHELXS-97(Sheldrick, 1997)'
_diffrn_ambient_temperature 293(2)
_diffrn_measured_fraction_theta_full 0.997
_diffrn_measured_fraction_theta_max 0.941
_diffrn_measurement_device_type 'Bruker APEX CCD area-detector'
_diffrn_measurement_method '\w scans'
_diffrn_radiation_monochromator graphite
_diffrn_radiation_source 'fine-focus sealed tube'
_diffrn_radiation_type MoK\a
_diffrn_radiation_wavelength 0.71069
_diffrn_reflns_av_R_equivalents 0.0190
_diffrn_reflns_av_sigmaI/netI 0.0228
_diffrn_reflns_limit_h_max 22
_diffrn_reflns_limit_h_min -22
_diffrn_reflns_limit_k_max 9
_diffrn_reflns_limit_k_min -9
_diffrn_reflns_limit_l_max 23
_diffrn_reflns_limit_l_min -18
_diffrn_reflns_number 6562
_diffrn_reflns_theta_full 25.00
_diffrn_reflns_theta_max 28.31
_diffrn_reflns_theta_min 2.37
_diffrn_standards_number 0
_exptl_absorpt_coefficient_mu 1.035
_exptl_absorpt_correction_T_max 0.756
_exptl_absorpt_correction_T_min 0.725
_exptl_absorpt_correction_type multi-scan
_exptl_absorpt_process_details 'SADABS(Sheldrick, 1996)'
_exptl_crystal_colour colorless
_exptl_crystal_density_diffrn 1.708
_exptl_crystal_density_method 'not measured'
_exptl_crystal_description block
_exptl_crystal_F_000 1144
_exptl_crystal_size_max 0.32
_exptl_crystal_size_mid 0.29
_exptl_crystal_size_min 0.27
_refine_diff_density_max 0.446
_refine_diff_density_min -0.400
_refine_diff_density_rms 0.059
_refine_ls_extinction_method none
_refine_ls_goodness_of_fit_ref 1.072
_refine_ls_hydrogen_treatment constr
_refine_ls_matrix_type full
_refine_ls_number_parameters 159
_refine_ls_number_reflns 2597
_refine_ls_number_restraints 0
_refine_ls_restrained_S_all 1.072
_refine_ls_R_factor_all 0.0225
_refine_ls_R_factor_gt 0.0208
_refine_ls_shift/su_max 0.001
_refine_ls_shift/su_mean 0.000
_refine_ls_structure_factor_coef Fsqd
_refine_ls_weighting_details 'calc w=1/[\s^2^(Fo^2^)+(0.0256P)^2^+1.5475P] where P=(Fo^2^+2Fc^2^)/3'
_refine_ls_weighting_scheme calc
_refine_ls_wR_factor_gt 0.0522
_refine_ls_wR_factor_ref 0.0531
_reflns_number_gt 2460
_reflns_number_total 2597
_reflns_threshold_expression >2sigma(I)
_cod_data_source_file cg9012763_si_001.cif
_cod_data_source_block 1
_cod_depositor_comments
;
The following automatic conversions were performed:

'_symmetry_cell_setting' value 'Monoclinic' changed to 'monoclinic'
according to /home/saulius/struct/CIF-dictionaries/cif_core.dic
dictionary named 'cif_core.dic' version 2.4.2 from 2011-04-26.

Automatic conversion script
Id: cif_fix_values 1715 2011-07-08 13:25:40Z adriana 
;
_cod_original_sg_symbol_Hall -C2yc
_cod_original_sg_symbol_H-M C2/C
_cod_database_code 4502467

loop_
_symmetry_equiv_pos_as_xyz
'x, y, z'
'-x, y, -z+1/2'
'x+1/2, y+1/2, z'
'-x+1/2, y+1/2, -z+1/2'
'-x, -y, -z'
'x, -y, z-1/2'
'-x+1/2, -y+1/2, -z'
'x+1/2, -y+1/2, z-1/2'

loop_
_atom_site_label
_atom_site_type_symbol
_atom_site_fract_x
_atom_site_fract_y
_atom_site_fract_z
_atom_site_U_iso_or_equiv
_atom_site_adp_type
_atom_site_occupancy
_atom_site_symmetry_multiplicity
_atom_site_calc_flag
_atom_site_refinement_flags
Cd1 Cd 0.5000 0.01797(2) 0.2500 0.02348(6) Uani 1 2 d S
C1 C 0.10334(10) 1.1745(2) 0.33108(11) 0.0291(4) Uani 1 1 d .
H1 H 0.0946 1.1278 0.2812 0.035 Uiso 1 1 calc R
C2 C 0.14829(10) 1.0730(2) 0.38914(10) 0.0270(3) Uani 1 1 d .
C3 C 0.16180(11) 1.1439(2) 0.46287(11) 0.0326(4) Uani 1 1 d .
H3 H 0.1916 1.0789 0.5032 0.039 Uiso 1 1 calc R
C4 C 0.13061(12) 1.3127(3) 0.47640(11) 0.0352(4) Uani 1 1 d .
H4 H 0.1398 1.3635 0.5256 0.042 Uiso 1 1 calc R
C5 C 0.08576(11) 1.4035(2) 0.41572(11) 0.0312(4) Uani 1 1 d .
H5 H 0.0641 1.5158 0.4251 0.037 Uiso 1 1 calc R
C6 C 0.17732(10) 0.8856(2) 0.37240(11) 0.0318(4) Uani 1 1 d .
H6A H 0.1543 0.7931 0.4007 0.038 Uiso 1 1 calc R
H6B H 0.1629 0.8587 0.3178 0.038 Uiso 1 1 calc R
C7 C 0.29746(10) 0.7262(2) 0.38098(11) 0.0303(4) Uani 1 1 d .
C8 C 0.37812(11) 0.7241(3) 0.40695(13) 0.0383(5) Uani 1 1 d .
H8 H 0.4027 0.8246 0.4333 0.046 Uiso 1 1 calc R
C9 C 0.42113(10) 0.5733(3) 0.39355(11) 0.0326(4) Uani 1 1 d .
H9 H 0.4747 0.5725 0.4113 0.039 Uiso 1 1 calc R
C10 C 0.38532(10) 0.4219(2) 0.35367(10) 0.0254(3) Uani 1 1 d .
C11 C 0.30489(10) 0.4236(2) 0.32990(10) 0.0284(4) Uani 1 1 d .
H11 H 0.2801 0.3216 0.3049 0.034 Uiso 1 1 calc R
C12 C 0.26079(10) 0.5755(2) 0.34296(11) 0.0299(4) Uani 1 1 d .
H12 H 0.2071 0.5755 0.3262 0.036 Uiso 1 1 calc R
C13 C 0.43270(10) 0.2666(2) 0.33138(10) 0.0278(4) Uani 1 1 d .
N1 N 0.07174(8) 1.33746(19) 0.34342(8) 0.0269(3) Uani 1 1 d .
O1 O 0.26019(7) 0.88399(18) 0.39537(9) 0.0412(4) Uani 1 1 d .
O2 O 0.39724(8) 0.13473(17) 0.29354(8) 0.0365(3) Uani 1 1 d .
O3 O 0.50540(8) 0.27462(19) 0.34696(10) 0.0434(4) Uani 1 1 d .

loop_
_atom_site_aniso_label
_atom_site_aniso_U_11
_atom_site_aniso_U_22
_atom_site_aniso_U_33
_atom_site_aniso_U_23
_atom_site_aniso_U_13
_atom_site_aniso_U_12
Cd1 0.02250(9) 0.01940(9) 0.02780(10) 0.000 0.00278(7) 0.000
C1 0.0315(9) 0.0289(8) 0.0268(9) -0.0031(7) 0.0047(7) 0.0046(7)
C2 0.0236(8) 0.0238(8) 0.0334(9) 0.0000(7) 0.0046(7) 0.0048(6)
C3 0.0364(9) 0.0293(9) 0.0301(9) 0.0028(7) 0.0007(8) 0.0078(7)
C4 0.0450(11) 0.0320(9) 0.0269(9) -0.0048(7) 0.0024(8) 0.0065(8)
C5 0.0372(9) 0.0234(8) 0.0331(10) -0.0021(7) 0.0067(8) 0.0051(7)
C6 0.0262(8) 0.0280(9) 0.0391(10) -0.0059(7) 0.0007(7) 0.0089(7)
C7 0.0255(8) 0.0254(8) 0.0400(10) -0.0031(7) 0.0065(7) 0.0059(7)
C8 0.0261(9) 0.0297(9) 0.0568(13) -0.0144(9) 0.0020(9) -0.0001(7)
C9 0.0213(8) 0.0316(9) 0.0438(11) -0.0052(8) 0.0034(8) 0.0022(7)
C10 0.0264(8) 0.0238(8) 0.0263(8) 0.0010(6) 0.0057(7) 0.0052(6)
C11 0.0276(8) 0.0256(8) 0.0316(9) -0.0042(7) 0.0047(7) 0.0021(7)
C12 0.0218(8) 0.0294(8) 0.0370(10) -0.0036(7) 0.0014(7) 0.0038(7)
C13 0.0300(9) 0.0255(8) 0.0285(9) 0.0033(7) 0.0070(7) 0.0070(7)
N1 0.0284(7) 0.0239(7) 0.0279(8) 0.0019(6) 0.0043(6) 0.0043(6)
O1 0.0249(6) 0.0277(7) 0.0686(10) -0.0153(6) 0.0024(6) 0.0068(5)
O2 0.0337(7) 0.0291(7) 0.0471(8) -0.0094(6) 0.0085(6) 0.0028(5)
O3 0.0271(7) 0.0364(7) 0.0652(10) -0.0109(7) 0.0049(7) 0.0087(6)

loop_
_atom_type_symbol
_atom_type_description
_atom_type_scat_dispersion_real
_atom_type_scat_dispersion_imag
_atom_type_scat_source
C C 0.0033 0.0016 'International Tables Vol C Tables 4.2.6.8 and 6.1.1.4'
H H 0.0000 0.0000 'International Tables Vol C Tables 4.2.6.8 and 6.1.1.4'
N N 0.0061 0.0033 'International Tables Vol C Tables 4.2.6.8 and 6.1.1.4'
O O 0.0106 0.0060 'International Tables Vol C Tables 4.2.6.8 and 6.1.1.4'
Cd Cd -0.8075 1.2024 'International Tables Vol C Tables 4.2.6.8 and 6.1.1.4'

loop_
_geom_angle_atom_site_label_1
_geom_angle_atom_site_label_2
_geom_angle_atom_site_label_3
_geom_angle
_geom_angle_site_symmetry_1
_geom_angle_site_symmetry_3
O2 Cd1 O2 135.46(7) . 2_655
O2 Cd1 N1 95.70(5) . 4_535
O2 Cd1 N1 109.63(5) 2_655 4_535
O2 Cd1 N1 109.63(5) . 3_535
O2 Cd1 N1 95.70(5) 2_655 3_535
N1 Cd1 N1 109.88(7) 4_535 3_535
O2 Cd1 O3 54.47(5) . .
O2 Cd1 O3 91.12(5) 2_655 .
N1 Cd1 O3 149.26(5) 4_535 .
N1 Cd1 O3 89.53(5) 3_535 .
O2 Cd1 O3 91.12(5) . 2_655
O2 Cd1 O3 54.47(5) 2_655 2_655
N1 Cd1 O3 89.53(5) 4_535 2_655
N1 Cd1 O3 149.26(5) 3_535 2_655
O3 Cd1 O3 84.37(8) . 2_655
O2 Cd1 C13 112.34(5) . 2_655
O2 Cd1 C13 27.55(5) 2_655 2_655
N1 Cd1 C13 103.63(5) 4_535 2_655
N1 Cd1 C13 122.15(5) 3_535 2_655
O3 Cd1 C13 84.16(5) . 2_655
O3 Cd1 C13 27.29(5) 2_655 2_655
O2 Cd1 C13 27.55(5) . .
O2 Cd1 C13 112.34(5) 2_655 .
N1 Cd1 C13 122.15(5) 4_535 .
N1 Cd1 C13 103.63(5) 3_535 .
O3 Cd1 C13 27.29(5) . .
O3 Cd1 C13 84.16(5) 2_655 .
C13 Cd1 C13 96.12(7) 2_655 .
N1 C1 C2 123.09(16) . .
N1 C1 H1 118.5 . .
C2 C1 H1 118.5 . .
C3 C2 C1 118.17(16) . .
C3 C2 C6 121.38(16) . .
C1 C2 C6 120.35(16) . .
C2 C3 C4 119.49(17) . .
C2 C3 H3 120.3 . .
C4 C3 H3 120.3 . .
C5 C4 C3 118.68(17) . .
C5 C4 H4 120.7 . .
C3 C4 H4 120.7 . .
N1 C5 C4 122.98(16) . .
N1 C5 H5 118.5 . .
C4 C5 H5 118.5 . .
O1 C6 C2 108.16(14) . .
O1 C6 H6A 110.1 . .
C2 C6 H6A 110.1 . .
O1 C6 H6B 110.1 . .
C2 C6 H6B 110.1 . .
H6A C6 H6B 108.4 . .
O1 C7 C12 124.44(16) . .
O1 C7 C8 115.66(16) . .
C12 C7 C8 119.90(16) . .
C9 C8 C7 120.06(17) . .
C9 C8 H8 120.0 . .
C7 C8 H8 120.0 . .
C8 C9 C10 120.79(16) . .
C8 C9 H9 119.6 . .
C10 C9 H9 119.6 . .
C11 C10 C9 118.63(15) . .
C11 C10 C13 120.27(16) . .
C9 C10 C13 120.93(15) . .
C10 C11 C12 121.06(16) . .
C10 C11 H11 119.5 . .
C12 C11 H11 119.5 . .
C7 C12 C11 119.52(16) . .
C7 C12 H12 120.2 . .
C11 C12 H12 120.2 . .
O3 C13 O2 121.94(16) . .
O3 C13 C10 119.68(16) . .
O2 C13 C10 118.27(15) . .
O3 C13 Cd1 67.98(10) . .
O2 C13 Cd1 55.25(9) . .
C10 C13 Cd1 163.62(12) . .
C5 N1 C1 117.59(15) . .
C5 N1 Cd1 117.13(11) . 3_465
C1 N1 Cd1 125.23(12) . 3_465
C7 O1 C6 116.46(14) . .
C13 O2 Cd1 97.20(10) . .
C13 O3 Cd1 84.73(11) . .

loop_
_geom_bond_atom_site_label_1
_geom_bond_atom_site_label_2
_geom_bond_distance
_geom_bond_site_symmetry_2
Cd1 O2 2.2483(13) .
Cd1 O2 2.2483(13) 2_655
Cd1 N1 2.2928(14) 4_535
Cd1 N1 2.2928(14) 3_535
Cd1 O3 2.5275(14) .
Cd1 O3 2.5275(14) 2_655
Cd1 C13 2.7147(17) 2_655
Cd1 C13 2.7147(17) .
C1 N1 1.346(2) .
C1 C2 1.384(2) .
C1 H1 0.9300 .
C2 C3 1.380(3) .
C2 C6 1.507(2) .
C3 C4 1.385(2) .
C3 H3 0.9300 .
C4 C5 1.374(3) .
C4 H4 0.9300 .
C5 N1 1.344(2) .
C5 H5 0.9300 .
C6 O1 1.429(2) .
C6 H6A 0.9700 .
C6 H6B 0.9700 .
C7 O1 1.370(2) .
C7 C12 1.382(2) .
C7 C8 1.399(2) .
C8 C9 1.378(2) .
C8 H8 0.9300 .
C9 C10 1.394(3) .
C9 H9 0.9300 .
C10 C11 1.390(2) .
C10 C13 1.499(2) .
C11 C12 1.394(2) .
C11 H11 0.9300 .
C12 H12 0.9300 .
C13 O3 1.250(2) .
C13 O2 1.266(2) .
N1 Cd1 2.2928(14) 3_465

loop_
_geom_torsion_atom_site_label_1
_geom_torsion_atom_site_label_2
_geom_torsion_atom_site_label_3
_geom_torsion_atom_site_label_4
_geom_torsion
_geom_torsion_site_symmetry_1
_geom_torsion_site_symmetry_4
N1 C1 C2 C3 -0.7(3) . .
N1 C1 C2 C6 175.76(16) . .
C1 C2 C3 C4 -0.2(3) . .
C6 C2 C3 C4 -176.63(18) . .
C2 C3 C4 C5 1.1(3) . .
C3 C4 C5 N1 -1.1(3) . .
C3 C2 C6 O1 -59.4(2) . .
C1 C2 C6 O1 124.30(18) . .
O1 C7 C8 C9 -178.39(19) . .
C12 C7 C8 C9 1.1(3) . .
C7 C8 C9 C10 0.5(3) . .
C8 C9 C10 C11 -2.1(3) . .
C8 C9 C10 C13 173.21(18) . .
C9 C10 C11 C12 2.3(3) . .
C13 C10 C11 C12 -173.09(17) . .
O1 C7 C12 C11 178.49(18) . .
C8 C7 C12 C11 -0.9(3) . .
C10 C11 C12 C7 -0.8(3) . .
C11 C10 C13 O3 173.42(18) . .
C9 C10 C13 O3 -1.8(3) . .
C11 C10 C13 O2 -3.0(3) . .
C9 C10 C13 O2 -178.25(18) . .
C11 C10 C13 Cd1 59.3(5) . .
C9 C10 C13 Cd1 -116.0(4) . .
O2 Cd1 C13 O3 167.17(18) . .
O2 Cd1 C13 O3 -41.37(12) 2_655 .
N1 Cd1 C13 O3 -174.79(10) 4_535 .
N1 Cd1 C13 O3 60.76(12) 3_535 .
O3 Cd1 C13 O3 -89.03(12) 2_655 .
C13 Cd1 C13 O3 -64.46(10) 2_655 .
O2 Cd1 C13 O2 151.45(9) 2_655 .
N1 Cd1 C13 O2 18.03(13) 4_535 .
N1 Cd1 C13 O2 -106.41(11) 3_535 .
O3 Cd1 C13 O2 -167.17(18) . .
O3 Cd1 C13 O2 103.79(11) 2_655 .
C13 Cd1 C13 O2 128.36(12) 2_655 .
O2 Cd1 C13 C10 -71.6(4) . .
O2 Cd1 C13 C10 79.8(4) 2_655 .
N1 Cd1 C13 C10 -53.6(4) 4_535 .
N1 Cd1 C13 C10 -178.0(4) 3_535 .
O3 Cd1 C13 C10 121.2(5) . .
O3 Cd1 C13 C10 32.2(4) 2_655 .
C13 Cd1 C13 C10 56.8(4) 2_655 .
C4 C5 N1 C1 0.2(3) . .
C4 C5 N1 Cd1 -177.24(15) . 3_465
C2 C1 N1 C5 0.7(3) . .
C2 C1 N1 Cd1 177.94(13) . 3_465
C12 C7 O1 C6 3.3(3) . .
C8 C7 O1 C6 -177.24(18) . .
C2 C6 O1 C7 -176.96(16) . .
O3 C13 O2 Cd1 -14.0(2) . .
C10 C13 O2 Cd1 162.31(13) . .
O2 Cd1 O2 C13 -39.07(10) 2_655 .
N1 Cd1 O2 C13 -164.73(11) 4_535 .
N1 Cd1 O2 C13 81.80(11) 3_535 .
O3 Cd1 O2 C13 7.18(10) . .
O3 Cd1 O2 C13 -75.09(11) 2_655 .
C13 Cd1 O2 C13 -57.44(14) 2_655 .
O2 C13 O3 Cd1 12.41(18) . .
C10 C13 O3 Cd1 -163.88(15) . .
O2 Cd1 O3 C13 -7.25(10) . .
O2 Cd1 O3 C13 142.30(11) 2_655 .
N1 Cd1 O3 C13 8.65(17) 4_535 .
N1 Cd1 O3 C13 -122.00(11) 3_535 .
O3 Cd1 O3 C13 88.17(11) 2_655 .
C13 Cd1 O3 C13 115.60(11) 2_655 .
